data_4061529
_journal_name_full Organometallics
_journal_paper_doi 10.1021/om050307c
_journal_year 2005
_chemical_formula_moiety \h^5^-(2-ferrocenyl)-indene]-Cr(CO)~3~
_chemical_formula_sum 'C22 H16 Cr Fe O3'
_chemical_formula_weight 436.20
_space_group_IT_number 4
_symmetry_cell_setting monoclinic
_symmetry_space_group_name_Hall 'P 2yb'
_symmetry_space_group_name_H-M 'P 1 21 1'
_cell_angle_alpha 90.00
_cell_angle_beta 94.92(3)
_cell_angle_gamma 90.00
_cell_formula_units_Z 2
_cell_length_a 11.005(3)
_cell_length_b 7.315(2)
_cell_length_c 11.760(3)
_cell_measurement_temperature 293(2)
_cell_volume 943.2(4)
_diffrn_ambient_temperature 293(2)
_exptl_crystal_density_diffrn 1.536
_cod_original_sg_symbol_H-M 'P 21'
_cod_database_code 4061529

loop_
_symmetry_equiv_pos_as_xyz
'x, y, z'
'-x, y+1/2, -z'

loop_
_atom_site_label
_atom_site_type_symbol
_atom_site_fract_x
_atom_site_fract_y
_atom_site_fract_z
_atom_site_U_iso_or_equiv
_atom_site_adp_type
_atom_site_occupancy
_atom_site_symmetry_multiplicity
_atom_site_calc_flag
_atom_site_refinement_flags
_atom_site_disorder_assembly
_atom_site_disorder_group
Fe Fe 0.15041(5) 0.52037(7) 0.70937(4) 0.03575(14) Uani 1 1 d . . .
Cr Cr -0.33556(5) 0.25293(9) 0.76176(4) 0.03747(16) Uani 1 1 d . . .
O1 O -0.4593(5) 0.1108(11) 0.9578(4) 0.117(2) Uani 1 1 d . . .
O2 O -0.1635(4) -0.0561(8) 0.7932(5) 0.0909(15) Uani 1 1 d . . .
O3 O -0.4973(5) 0.0187(12) 0.6103(4) 0.124(2) Uani 1 1 d . . .
C1 C 0.1706(3) 0.4684(7) 0.8805(4) 0.0476(10) Uani 1 1 d . . .
H1 H 0.1793 0.5546 0.9387 0.057 Uiso 1 1 calc R . .
C2 C 0.0579(3) 0.3934(6) 0.8307(3) 0.0362(7) Uani 1 1 d . . .
C3 C 0.0867(3) 0.2679(6) 0.7442(4) 0.0407(8) Uani 1 1 d . . .
H3 H 0.0310 0.1997 0.6978 0.049 Uiso 1 1 calc R . .
C4 C 0.2161(4) 0.2656(7) 0.7412(5) 0.0535(11) Uani 1 1 d . . .
H4 H 0.2594 0.1955 0.6924 0.064 Uiso 1 1 calc R . .
C5 C 0.2667(4) 0.3870(8) 0.8244(5) 0.0572(13) Uani 1 1 d . . .
H5 H 0.3494 0.4105 0.8405 0.069 Uiso 1 1 calc R . .
C6 C 0.0406(5) 0.7185(8) 0.6347(5) 0.0631(13) Uani 1 1 d . . .
H6 H -0.0396 0.7417 0.6496 0.076 Uiso 1 1 calc R . .
C7 C 0.0773(7) 0.5983(9) 0.5521(4) 0.0727(17) Uani 1 1 d . . .
H7 H 0.0264 0.5273 0.5027 0.087 Uiso 1 1 calc R . .
C8 C 0.2046(8) 0.6044(10) 0.5572(6) 0.094(3) Uani 1 1 d . . .
H8 H 0.2533 0.5380 0.5113 0.113 Uiso 1 1 calc R . .
C9 C 0.2465(5) 0.7274(10) 0.6432(7) 0.0796(19) Uani 1 1 d . . .
H9 H 0.3273 0.7572 0.6649 0.096 Uiso 1 1 calc R . .
C10 C 0.1424(6) 0.7971(7) 0.6904(5) 0.0713(17) Uani 1 1 d . . .
H10 H 0.1426 0.8820 0.7492 0.086 Uiso 1 1 calc R . .
C11 C -0.0622(3) 0.4403(6) 0.8669(3) 0.0373(7) Uani 1 1 d . . .
C12 C -0.0879(4) 0.4858(8) 0.9730(3) 0.0547(13) Uani 1 1 d . . .
H12 H -0.0303 0.4877 1.0357 0.066 Uiso 1 1 calc R . .
C13 C -0.2197(4) 0.5329(10) 0.9788(4) 0.0622(14) Uani 1 1 d . . .
H13A H -0.2295 0.6582 1.0035 0.075 Uiso 1 1 calc R . .
H13B H -0.2583 0.4515 1.0299 0.075 Uiso 1 1 calc R . .
C14 C -0.2708(3) 0.5068(7) 0.8574(3) 0.0442(9) Uani 1 1 d . . .
C15 C -0.1768(3) 0.4503(6) 0.7917(3) 0.0354(7) Uani 1 1 d . . .
C16 C -0.2016(3) 0.4197(6) 0.6729(3) 0.0374(8) Uani 1 1 d . . .
H16 H -0.1409 0.3777 0.6291 0.045 Uiso 1 1 calc R . .
C17 C -0.3194(4) 0.4541(8) 0.6228(3) 0.0504(10) Uani 1 1 d . . .
H17 H -0.3361 0.4377 0.5446 0.061 Uiso 1 1 calc R . .
C18 C -0.4131(4) 0.5132(11) 0.6888(4) 0.0587(12) Uani 1 1 d . . .
H18 H -0.4909 0.5351 0.6541 0.070 Uiso 1 1 calc R . .
C19 C -0.3891(4) 0.5388(9) 0.8065(4) 0.0577(12) Uani 1 1 d . . .
H19 H -0.4507 0.5767 0.8505 0.069 Uiso 1 1 calc R . .
C20 C -0.2296(4) 0.0611(7) 0.7814(5) 0.0518(11) Uani 1 1 d . . .
C21 C -0.4124(4) 0.1672(10) 0.8815(4) 0.0639(14) Uani 1 1 d . . .
C22 C -0.4353(5) 0.1094(10) 0.6679(5) 0.0681(16) Uani 1 1 d . . .

loop_
_atom_site_aniso_label
_atom_site_aniso_U_11
_atom_site_aniso_U_22
_atom_site_aniso_U_33
_atom_site_aniso_U_23
_atom_site_aniso_U_13
_atom_site_aniso_U_12
Fe 0.0375(2) 0.0280(2) 0.0426(3) 0.0083(2) 0.00812(19) -0.0004(2)
Cr 0.0279(2) 0.0540(4) 0.0305(2) -0.0065(3) 0.00281(18) -0.0031(3)
O1 0.108(4) 0.163(6) 0.087(3) 0.045(4) 0.053(3) 0.006(4)
O2 0.073(3) 0.074(3) 0.127(4) -0.005(3) 0.018(3) 0.023(3)
O3 0.116(4) 0.152(6) 0.096(3) -0.017(4) -0.040(3) -0.069(5)
C1 0.0385(18) 0.058(3) 0.0439(19) 0.0148(19) -0.0080(15) -0.0143(18)
C2 0.0342(16) 0.0359(18) 0.0378(16) 0.0083(15) -0.0014(13) -0.0049(14)
C3 0.0387(17) 0.0282(18) 0.056(2) 0.0062(18) 0.0085(15) -0.0002(16)
C4 0.044(2) 0.037(2) 0.081(3) 0.019(2) 0.020(2) 0.0101(19)
C5 0.0336(18) 0.060(3) 0.077(3) 0.033(3) -0.0018(19) -0.0043(19)
C6 0.061(3) 0.051(3) 0.078(3) 0.028(3) 0.009(2) 0.010(2)
C7 0.110(5) 0.061(3) 0.044(2) 0.019(2) -0.006(3) -0.010(3)
C8 0.142(7) 0.071(4) 0.080(4) 0.036(4) 0.072(5) 0.024(4)
C9 0.062(3) 0.065(4) 0.113(5) 0.051(4) 0.011(3) -0.016(3)
C10 0.113(5) 0.028(2) 0.071(3) 0.008(2) -0.005(3) -0.008(3)
C11 0.0375(17) 0.045(2) 0.0296(14) -0.0015(15) 0.0021(13) -0.0085(16)
C12 0.048(2) 0.080(4) 0.0364(17) -0.014(2) 0.0027(15) -0.016(2)
C13 0.057(2) 0.087(4) 0.044(2) -0.033(3) 0.0141(17) -0.014(3)
C14 0.0398(17) 0.054(2) 0.0403(17) -0.017(2) 0.0102(14) -0.001(2)
C15 0.0348(17) 0.0404(18) 0.0314(16) -0.0047(14) 0.0044(13) -0.0013(15)
C16 0.0365(17) 0.046(2) 0.0309(15) -0.0012(15) 0.0067(13) -0.0011(16)
C17 0.045(2) 0.067(3) 0.0378(18) 0.005(2) -0.0044(15) 0.008(2)
C18 0.0367(19) 0.075(3) 0.063(3) 0.001(3) -0.0016(17) 0.017(3)
C19 0.043(2) 0.065(3) 0.067(3) -0.013(3) 0.0159(19) 0.013(2)
C20 0.041(2) 0.049(3) 0.067(3) -0.009(2) 0.0080(19) -0.0045(19)
C21 0.051(2) 0.084(4) 0.059(3) 0.012(3) 0.020(2) 0.006(3)
C22 0.060(3) 0.091(4) 0.051(2) -0.002(3) -0.012(2) -0.031(3)

loop_
_geom_bond_atom_site_label_1
_geom_bond_atom_site_label_2
_geom_bond_distance
_geom_bond_site_symmetry_2
_geom_bond_publ_flag
Fe C4 2.023(5) . ?
Fe C8 2.029(5) . ?
Fe C3 2.029(4) . ?
Fe C5 2.030(4) . ?
Fe C7 2.034(5) . ?
Fe C6 2.037(5) . ?
Fe C10 2.038(5) . ?
Fe C9 2.039(5) . ?
Fe C1 2.041(4) . ?
Fe C2 2.046(4) . ?
Cr C21 1.815(5) . ?
Cr C22 1.821(5) . ?
Cr C20 1.826(5) . ?
Cr C17 2.217(5) . ?
Cr C18 2.228(7) . ?
Cr C16 2.240(4) . ?
Cr C19 2.247(6) . ?
Cr C14 2.255(5) . ?
Cr C15 2.270(4) . ?
O1 C21 1.150(7) . ?
O2 C20 1.126(7) . ?
O3 C22 1.134(7) . ?
C1 C5 1.424(7) . ?
C1 C2 1.434(5) . ?
C1 H1 0.9300 . ?
C2 C3 1.426(6) . ?
C2 C11 1.464(5) . ?
C3 C4 1.428(5) . ?
C3 H3 0.9300 . ?
C4 C5 1.401(8) . ?
C4 H4 0.9300 . ?
C5 H5 0.9300 . ?
C6 C10 1.374(8) . ?
C6 C7 1.395(9) . ?
C6 H6 0.9300 . ?
C7 C8 1.398(10) . ?
C7 H7 0.9300 . ?
C8 C9 1.401(11) . ?
C8 H8 0.9300 . ?
C9 C10 1.410(10) . ?
C9 H9 0.9300 . ?
C10 H10 0.9300 . ?
C11 C12 1.345(5) . ?
C11 C15 1.479(5) . ?
C12 C13 1.499(6) . ?
C12 H12 0.9300 . ?
C13 C14 1.500(5) . ?
C13 H13A 0.9700 . ?
C13 H13B 0.9700 . ?
C14 C19 1.405(6) . ?
C14 C15 1.406(5) . ?
C15 C16 1.418(5) . ?
C16 C17 1.399(5) . ?
C16 H16 0.9300 . ?
C17 C18 1.411(7) . ?
C17 H17 0.9300 . ?
C18 C19 1.399(7) . ?
C18 H18 0.9300 . ?
C19 H19 0.9300 . ?
